data_1574640
loop_
_publ_author_name
'Wang, Fei'
'Li, Xingjun'
'Chen, Tianqi'
'Wang, Liqing'
'Li, Chenliang'
'Zhang, Wei'
'Yuan, Wen'
'Lu, Shan'
'Li, Lina'
'Chen, Xueyuan'

_publ_section_title
;
 A strategy of chiral cation coordination to achieve a large luminescence
 dissymmetry factor in 1D hybrid manganese halides
;
_journal_issue 24
_journal_name_full 'Chemical Science'
_journal_page_first 11012
_journal_page_last 11020
_journal_paper_doi 10.1039/D5SC01615K
_journal_volume 16
_journal_year 2025
_chemical_absolute_configuration rm
_chemical_formula_moiety 'C6 H14 Br3 Mn N O'
_chemical_formula_sum 'C6 H14 Br3 Mn N O'
_chemical_formula_weight 410.85
_space_group_crystal_system orthorhombic
_space_group_IT_number 19
_space_group_name_Hall 'P 2ac 2ab'
_space_group_name_H-M_alt 'P 21 21 21'
_atom_sites_solution_hydrogens mixed
_atom_sites_solution_primary iterative
_audit_creation_date 2025-01-14
_audit_creation_method
;
Olex2 1.3
(compiled 2020.11.12 svn.r5f609507 for OlexSys, GUI svn.r6408)
;
_audit_update_record
;
2025-01-14 deposited with the CCDC.	2025-05-14 downloaded from the CCDC.
;
_cell_angle_alpha 90
_cell_angle_beta 90
_cell_angle_gamma 90
_cell_formula_units_Z 4
_cell_length_a 7.7824(4)
_cell_length_b 8.0325(4)
_cell_length_c 19.5413(8)
_cell_measurement_reflns_used 4552
_cell_measurement_temperature 100.00(10)
_cell_measurement_theta_max 30.7160
_cell_measurement_theta_min 2.8050
_cell_volume 1221.57(10)
_computing_cell_refinement 'CrysAlisPro 1.171.43.101a (Rigaku OD, 2023)'
_computing_data_collection 'CrysAlisPro 1.171.43.101a (Rigaku OD, 2023)'
_computing_data_reduction 'CrysAlisPro 1.171.43.101a (Rigaku OD, 2023)'
_computing_molecular_graphics 'Olex2 1.3 (Dolomanov et al., 2009)'
_computing_publication_material 'Olex2 1.3 (Dolomanov et al., 2009)'
_computing_structure_refinement 'SHELXL 2018/3 (Sheldrick, 2015)'
_computing_structure_solution 'olex2.solve 1.3 (Bourhis et al., 2015)'
_diffrn_ambient_environment N~2~
_diffrn_ambient_temperature 100.00(10)
_diffrn_detector 'Hybrid Pixel Array Detector'
_diffrn_detector_area_resol_mean 10.0000
_diffrn_detector_type HyPix
_diffrn_measured_fraction_theta_full 0.992
_diffrn_measured_fraction_theta_max 0.796
_diffrn_measurement_details
;
List of Runs (angles in degrees, time in seconds):

  # Type    Start    End  Width  t~exp~   \w     \q     \k     \f   Frames
#--------------------------------------------------------------------------
  1  \w    -21.00   4.00   0.50    1.37    --   -5.49  51.00 -78.00   50
  2  \w     20.00  68.00   0.50    1.37    --   -5.49  51.00 -78.00   96
  3  \w    -18.00  26.00   0.50    1.37    --   -5.49 -99.00   0.00   88
  4  \w    -18.00  24.00   0.50    1.37    --   -5.49 -99.00 150.00   84
;
_diffrn_measurement_device 'four-circle diffractometer'
_diffrn_measurement_device_type 'XtaLAB Synergy R, HyPix'
_diffrn_measurement_method '\w scans'
_diffrn_orient_matrix_type 'CrysAlisPro convention (1999,Acta A55,543-557)'
_diffrn_orient_matrix_UB_11 0.0655494000
_diffrn_orient_matrix_UB_12 -0.0385350000
_diffrn_orient_matrix_UB_13 0.0196319000
_diffrn_orient_matrix_UB_21 0.0293323000
_diffrn_orient_matrix_UB_22 0.0792856000
_diffrn_orient_matrix_UB_23 0.0108534000
_diffrn_orient_matrix_UB_31 -0.0562452000
_diffrn_orient_matrix_UB_32 -0.0035938000
_diffrn_orient_matrix_UB_33 0.0285372000
_diffrn_radiation_monochromator mirror
_diffrn_radiation_probe x-ray
_diffrn_radiation_type 'Mo K\a'
_diffrn_radiation_wavelength 0.71073
_diffrn_reflns_av_R_equivalents 0.0367
_diffrn_reflns_av_unetI/netI 0.0510
_diffrn_reflns_Laue_measured_fraction_full 0.992
_diffrn_reflns_Laue_measured_fraction_max 0.796
_diffrn_reflns_limit_h_max 11
_diffrn_reflns_limit_h_min -8
_diffrn_reflns_limit_k_max 7
_diffrn_reflns_limit_k_min -10
_diffrn_reflns_limit_l_max 20
_diffrn_reflns_limit_l_min -26
_diffrn_reflns_number 6217
_diffrn_reflns_point_group_measured_fraction_full 0.961
_diffrn_reflns_point_group_measured_fraction_max 0.736
_diffrn_reflns_theta_full 25.242
_diffrn_reflns_theta_max 30.653
_diffrn_reflns_theta_min 2.084
_diffrn_source 'micro-focus sealed X-ray tube'
_diffrn_source_type 'Mova (Mo) X-ray Source'
_exptl_absorpt_coefficient_mu 10.855
_exptl_absorpt_correction_T_max 1.00000
_exptl_absorpt_correction_T_min 0.00881
_exptl_absorpt_correction_type multi-scan
_exptl_absorpt_process_details
;
CrysAlisPro 1.171.43.101a (Rigaku Oxford Diffraction, 2023)
Empirical absorption correction using spherical harmonics,
implemented in SCALE3 ABSPACK scaling algorithm.
;
_exptl_crystal_colour 'clear pinkish pink'
_exptl_crystal_colour_lustre clear
_exptl_crystal_colour_modifier pinkish
_exptl_crystal_colour_primary pink
_exptl_crystal_density_diffrn 2.234
_exptl_crystal_description block
_exptl_crystal_F_000 780
_refine_diff_density_max 1.104
_refine_diff_density_min -1.125
_refine_diff_density_rms 0.240
_refine_ls_abs_structure_details
;
 Flack x determined using 885 quotients [(I+)-(I-)]/[(I+)+(I-)]
 (Parsons, Flack and Wagner, Acta Cryst. B69 (2013) 249-259).
;
_refine_ls_abs_structure_Flack 0.013(12)
_refine_ls_extinction_coef 0.0018(4)
_refine_ls_extinction_expression Fc^*^=kFc[1+0.001xFc^2^\l^3^/sin(2\q)]^-1/4^
_refine_ls_extinction_method 'SHELXL-2018/3 (Sheldrick 2018)'
_refine_ls_goodness_of_fit_ref 1.045
_refine_ls_hydrogen_treatment mixed
_refine_ls_matrix_type full
_refine_ls_number_parameters 114
_refine_ls_number_reflns 2775
_refine_ls_number_restraints 3
_refine_ls_restrained_S_all 1.046
_refine_ls_R_factor_all 0.0394
_refine_ls_R_factor_gt 0.0329
_refine_ls_shift/su_max 0.000
_refine_ls_shift/su_mean 0.000
_refine_ls_structure_factor_coef Fsqd
_refine_ls_weighting_details 'w=1/[\s^2^(Fo^2^)+(0.0431P)^2^] where P=(Fo^2^+2Fc^2^)/3'
_refine_ls_weighting_scheme calc
_refine_ls_wR_factor_gt 0.0711
_refine_ls_wR_factor_ref 0.0737
_reflns_Friedel_coverage 0.605
_reflns_Friedel_fraction_full 0.915
_reflns_Friedel_fraction_max 0.655
_reflns_number_gt 2494
_reflns_number_total 2775
_reflns_threshold_expression 'I > 2\s(I)'
_cod_data_source_file d5sc01615k2.cif
_cod_data_source_block s_auto
_cod_depositor_comments 'Adding full bibliography for 1574639--1574640.cif.'
_cod_database_code 1574640
_shelx_shelxl_version_number 2018/3
_chemical_oxdiff_formula 'C H O N Mn Br'
_shelx_space_group_comment
;
The symmetry employed for this shelxl refinement is uniquely defined
by the following loop, which should always be used as a source of
symmetry information in preference to the above space-group names.
They are only intended as comments.
;
_reflns_odcompleteness_completeness 99.05
_reflns_odcompleteness_iscentric 1
_reflns_odcompleteness_theta 26.32
_olex2_refinement_description
;
1. Restrained distances
 O1-H1
 0.87 with sigma of 0.01
 Mn1-H1
 2.771637 with sigma of 0.02
 C1-H1
 1.924248 with sigma of 0.02
2.a Ternary CH refined with riding coordinates:
 C1(H1A), C2(H2)
2.b Secondary CH2 refined with riding coordinates:
 C4(H4A,H4B), C5(H5A,H5B), C6(H6A,H6B), C3(H3A,H3B)
2.c Idealised Me refined as rotating group:
 N1(H1B,H1C,H1D)
;
_olex2_submission_special_instructions 'No special instructions were received'
_oxdiff_exptl_absorpt_empirical_details
;
Empirical correction (ABSPACK) includes:
- Absorption correction using spherical harmonics
- Frame scaling
;
_oxdiff_exptl_absorpt_empirical_full_max 16.283
_oxdiff_exptl_absorpt_empirical_full_min 0.545

loop_
_space_group_symop_operation_xyz
'x, y, z'
'-x+1/2, -y, z+1/2'
'-x, y+1/2, -z+1/2'
'x+1/2, -y+1/2, -z'

loop_
_atom_site_label
_atom_site_type_symbol
_atom_site_fract_x
_atom_site_fract_y
_atom_site_fract_z
_atom_site_U_iso_or_equiv
_atom_site_adp_type
_atom_site_occupancy
_atom_site_site_symmetry_order
_atom_site_calc_flag
_atom_site_refinement_flags_posn
_atom_site_refinement_flags_adp
_atom_site_refinement_flags_occupancy
_atom_site_disorder_assembly
_atom_site_disorder_group
Br01 Br 0.54783(8) 0.36860(9) 0.41784(3) 0.00851(16) Uani 1 1 d . . . . .
Br02 Br 0.05419(8) 0.42360(10) 0.43571(3) 0.00962(17) Uani 1 1 d . . . . .
Br03 Br 0.25489(8) -0.03625(10) 0.41687(3) 0.01099(17) Uani 1 1 d . . . . .
Mn1 Mn 0.29811(14) 0.23209(16) 0.49556(5) 0.0085(2) Uani 1 1 d D . . . .
O1 O 0.3489(6) 0.4473(7) 0.5641(2) 0.0107(11) Uani 1 1 d D . . . .
H1 H 0.456(3) 0.479(7) 0.570(2) 0.016 Uiso 1 1 d D U . . .
C1 C 0.2585(8) 0.4985(10) 0.6257(3) 0.0100(15) Uani 1 1 d D . . . .
H1A H 0.140425 0.449396 0.624435 0.012 Uiso 1 1 calc R U . . .
C4 C 0.2443(10) 0.6882(12) 0.7535(3) 0.0202(18) Uani 1 1 d . . . . .
H4A H 0.361717 0.735403 0.755248 0.024 Uiso 1 1 calc R U . . .
H4B H 0.181428 0.726511 0.794677 0.024 Uiso 1 1 calc R U . . .
N1 N 0.1379(8) 0.7326(9) 0.5624(3) 0.0124(13) Uani 1 1 d . . . . .
H1B H 0.180470 0.678633 0.525089 0.015 Uiso 1 1 calc R U . . .
H1C H 0.145071 0.844504 0.555672 0.015 Uiso 1 1 calc R U . . .
H1D H 0.026040 0.703333 0.568647 0.015 Uiso 1 1 calc R U . . .
C5 C 0.2546(10) 0.5002(11) 0.7539(3) 0.0187(18) Uani 1 1 d . . . . .
H5A H 0.137154 0.453112 0.755327 0.022 Uiso 1 1 calc R U . . .
H5B H 0.316428 0.462838 0.795432 0.022 Uiso 1 1 calc R U . . .
C2 C 0.2417(9) 0.6847(10) 0.6253(3) 0.0098(15) Uani 1 1 d . . . . .
H2 H 0.358745 0.735453 0.621989 0.012 Uiso 1 1 calc R U . . .
C6 C 0.3487(9) 0.4353(11) 0.6899(3) 0.0161(16) Uani 1 1 d . . . . .
H6A H 0.469371 0.474401 0.690225 0.019 Uiso 1 1 calc R U . . .
H6B H 0.349305 0.312099 0.690033 0.019 Uiso 1 1 calc R U . . .
C3 C 0.1521(10) 0.7511(12) 0.6891(3) 0.0163(16) Uani 1 1 d . . . . .
H3A H 0.030976 0.713408 0.689559 0.020 Uiso 1 1 calc R U . . .
H3B H 0.152898 0.874321 0.688426 0.020 Uiso 1 1 calc R U . . .

loop_
_atom_site_aniso_label
_atom_site_aniso_U_11
_atom_site_aniso_U_22
_atom_site_aniso_U_33
_atom_site_aniso_U_23
_atom_site_aniso_U_13
_atom_site_aniso_U_12
Br01 0.0086(3) 0.0078(4) 0.0091(3) 0.0004(2) -0.0003(2) -0.0005(3)
Br02 0.0090(3) 0.0106(4) 0.0093(3) 0.0015(2) 0.0002(2) -0.0004(3)
Br03 0.0086(3) 0.0115(4) 0.0129(3) -0.0041(3) -0.0001(2) 0.0000(3)
Mn1 0.0076(5) 0.0081(7) 0.0099(4) -0.0017(4) 0.0006(3) -0.0010(4)
O1 0.007(2) 0.014(3) 0.0114(19) -0.005(2) 0.0019(16) -0.006(2)
C1 0.006(3) 0.017(4) 0.007(3) -0.002(3) 0.001(2) 0.003(3)
C4 0.022(4) 0.029(5) 0.009(3) -0.008(3) 0.002(3) -0.003(4)
N1 0.016(3) 0.009(4) 0.012(2) 0.001(2) 0.003(2) 0.001(3)
C5 0.023(4) 0.023(5) 0.010(3) 0.004(3) -0.002(3) -0.003(4)
C2 0.010(3) 0.015(4) 0.004(3) 0.000(2) 0.001(2) -0.001(3)
C6 0.019(3) 0.018(5) 0.012(3) -0.001(3) -0.004(3) 0.002(4)
C3 0.018(4) 0.015(5) 0.015(3) -0.006(3) 0.004(3) 0.004(3)

loop_
_atom_type_symbol
_atom_type_description
_atom_type_scat_dispersion_real
_atom_type_scat_dispersion_imag
_atom_type_scat_source
C C 0.0033 0.0016 'International Tables Vol C Tables 4.2.6.8 and 6.1.1.4'
H H 0.0000 0.0000 'International Tables Vol C Tables 4.2.6.8 and 6.1.1.4'
Br Br -0.2901 2.4595 'International Tables Vol C Tables 4.2.6.8 and 6.1.1.4'
Mn Mn 0.3368 0.7283 'International Tables Vol C Tables 4.2.6.8 and 6.1.1.4'
N N 0.0061 0.0033 'International Tables Vol C Tables 4.2.6.8 and 6.1.1.4'
O O 0.0106 0.0060 'International Tables Vol C Tables 4.2.6.8 and 6.1.1.4'

loop_
_geom_angle_atom_site_label_1
_geom_angle_atom_site_label_2
_geom_angle_atom_site_label_3
_geom_angle
_geom_angle_site_symmetry_1
_geom_angle_site_symmetry_3
_geom_angle_publ_flag
Mn1 Br01 Mn1 92.577(19) . 4_556 ?
Mn1 Br02 Mn1 92.25(2) . 4_456 ?
Br01 Mn1 Br01 172.87(5) . 4_456 ?
Br01 Mn1 Br02 94.68(4) 4_456 4_556 ?
Br01 Mn1 Br02 86.29(4) 4_456 . ?
Br01 Mn1 Br02 86.38(4) . 4_556 ?
Br01 Mn1 Br02 91.77(4) . . ?
Br02 Mn1 Br02 172.61(5) . 4_556 ?
Br03 Mn1 Br01 91.62(4) . 4_456 ?
Br03 Mn1 Br01 95.43(4) . . ?
Br03 Mn1 Br02 90.32(4) . 4_556 ?
Br03 Mn1 Br02 96.98(4) . . ?
O1 Mn1 Br01 83.99(12) . . ?
O1 Mn1 Br01 89.05(12) . 4_456 ?
O1 Mn1 Br02 85.95(13) . 4_556 ?
O1 Mn1 Br02 86.74(13) . . ?
O1 Mn1 Br03 176.25(14) . . ?
Mn1 O1 H1 118(2) . . ?
C1 O1 Mn1 129.3(4) . . ?
C1 O1 H1 106.1(18) . . ?
O1 C1 H1A 108.2 . . ?
O1 C1 C2 108.6(6) . . ?
O1 C1 C6 111.3(5) . . ?
C2 C1 H1A 108.2 . . ?
C2 C1 C6 112.1(6) . . ?
C6 C1 H1A 108.2 . . ?
H4A C4 H4B 108.0 . . ?
C5 C4 H4A 109.5 . . ?
C5 C4 H4B 109.5 . . ?
C5 C4 C3 110.9(6) . . ?
C3 C4 H4A 109.5 . . ?
C3 C4 H4B 109.5 . . ?
H1B N1 H1C 109.5 . . ?
H1B N1 H1D 109.5 . . ?
H1C N1 H1D 109.5 . . ?
C2 N1 H1B 109.5 . . ?
C2 N1 H1C 109.5 . . ?
C2 N1 H1D 109.5 . . ?
C4 C5 H5A 109.4 . . ?
C4 C5 H5B 109.4 . . ?
C4 C5 C6 111.1(6) . . ?
H5A C5 H5B 108.0 . . ?
C6 C5 H5A 109.4 . . ?
C6 C5 H5B 109.4 . . ?
C1 C2 N1 107.6(6) . . ?
C1 C2 H2 109.1 . . ?
C1 C2 C3 112.6(6) . . ?
N1 C2 H2 109.1 . . ?
N1 C2 C3 109.2(6) . . ?
C3 C2 H2 109.1 . . ?
C1 C6 C5 109.7(6) . . ?
C1 C6 H6A 109.7 . . ?
C1 C6 H6B 109.7 . . ?
C5 C6 H6A 109.7 . . ?
C5 C6 H6B 109.7 . . ?
H6A C6 H6B 108.2 . . ?
C4 C3 H3A 109.7 . . ?
C4 C3 H3B 109.7 . . ?
C2 C3 C4 110.0(6) . . ?
C2 C3 H3A 109.7 . . ?
C2 C3 H3B 109.7 . . ?
H3A C3 H3B 108.2 . . ?

loop_
_geom_bond_atom_site_label_1
_geom_bond_atom_site_label_2
_geom_bond_distance
_geom_bond_site_symmetry_2
_geom_bond_publ_flag
Br01 Mn1 2.6993(13) . ?
Br01 Mn1 2.7040(12) 4_556 ?
Br02 Mn1 2.7089(13) . ?
Br02 Mn1 2.7092(13) 4_456 ?
Br03 Mn1 2.6691(13) . ?
Mn1 O1 2.223(5) . ?
O1 H1 0.880(12) . ?
O1 C1 1.453(7) . ?
C1 H1A 1.0000 . ?
C1 C2 1.501(11) . ?
C1 C6 1.524(9) . ?
C4 H4A 0.9900 . ?
C4 H4B 0.9900 . ?
C4 C5 1.512(13) . ?
C4 C3 1.535(10) . ?
N1 H1B 0.9100 . ?
N1 H1C 0.9100 . ?
N1 H1D 0.9100 . ?
N1 C2 1.522(8) . ?
C5 H5A 0.9900 . ?
C5 H5B 0.9900 . ?
C5 C6 1.541(9) . ?
C2 H2 1.0000 . ?
C2 C3 1.524(9) . ?
C6 H6A 0.9900 . ?
C6 H6B 0.9900 . ?
C3 H3A 0.9900 . ?
C3 H3B 0.9900 . ?

loop_
_geom_torsion_atom_site_label_1
_geom_torsion_atom_site_label_2
_geom_torsion_atom_site_label_3
_geom_torsion_atom_site_label_4
_geom_torsion
_geom_torsion_site_symmetry_1
_geom_torsion_site_symmetry_2
_geom_torsion_site_symmetry_3
_geom_torsion_site_symmetry_4
_geom_torsion_publ_flag
Mn1 O1 C1 C2 -139.1(5) . . . . ?
Mn1 O1 C1 C6 97.1(6) . . . . ?
O1 C1 C2 N1 61.0(7) . . . . ?
O1 C1 C2 C3 -178.6(5) . . . . ?
O1 C1 C6 C5 176.9(6) . . . . ?
C1 C2 C3 C4 54.5(9) . . . . ?
C4 C5 C6 C1 -56.8(9) . . . . ?
N1 C2 C3 C4 174.0(7) . . . . ?
C5 C4 C3 C2 -55.9(9) . . . . ?
C2 C1 C6 C5 55.0(8) . . . . ?
C6 C1 C2 N1 -175.5(5) . . . . ?
C6 C1 C2 C3 -55.1(8) . . . . ?
C3 C4 C5 C6 58.0(8) . . . . ?
